data_7046376
loop_
_publ_author_name
'Yang, Yang'
'Qiu, Fangzhou'
'Xu, Cong'
'Feng, Yan'
'Zhang, Guolin'
'Liu, Weisheng'

_publ_section_title
;
 A multifunctional Eu-CP as a recyclable luminescent probe for the highly
 sensitive detection of Fe<sup>3+</sup>/Fe<sup>2+</sup>,
 Cr<sub>2</sub>O<sub>7</sub><sup>2-</sup>, and nitroaromatic explosives.
;
_journal_issue 22
_journal_name_full 'Dalton transactions (Cambridge, England : 2003)'
_journal_page_first 7480
_journal_page_last 7486
_journal_paper_doi 10.1039/c8dt01518j
_journal_volume 47
_journal_year 2018
_chemical_formula_moiety 'C34 H22 Eu N4 O8, N O3'
_chemical_formula_sum 'C34 H22 Eu N5 O11'
_chemical_formula_weight 828.52
_space_group_crystal_system triclinic
_space_group_IT_number 2
_space_group_name_Hall '-P 1'
_space_group_name_H-M_alt 'P -1'
_symmetry_space_group_name_Hall '-P 1'
_symmetry_space_group_name_H-M 'P -1'
_atom_sites_solution_hydrogens geom
_audit_creation_date 2018-05-03
_audit_creation_method
;
Olex2 1.2
(compiled 2018.04.03 svn.r3497 for OlexSys, GUI svn.r5486)
;
_audit_update_record
;
2018-05-03 deposited with the CCDC.
2018-05-14 downloaded from the CCDC.
;
_cell_angle_alpha 92.788(7)
_cell_angle_beta 101.970(8)
_cell_angle_gamma 92.107(8)
_cell_formula_units_Z 2
_cell_length_a 10.5851(11)
_cell_length_b 11.3157(11)
_cell_length_c 13.7776(10)
_cell_measurement_reflns_used 2662
_cell_measurement_temperature 273(8)
_cell_measurement_theta_max 24.2280
_cell_measurement_theta_min 3.6030
_cell_volume 1610.6(3)
_computing_cell_refinement
;
CrysAlisPro, Agilent Technologies,
Version 1.171.36.28 (release 01-02-2013 CrysAlis171 .NET)
(compiled Feb  1 2013,16:14:44)
;
_computing_data_collection
;
CrysAlisPro, Agilent Technologies,
Version 1.171.36.28 (release 01-02-2013 CrysAlis171 .NET)
(compiled Feb  1 2013,16:14:44)
;
_computing_data_reduction
;
CrysAlisPro, Agilent Technologies,
Version 1.171.36.28 (release 01-02-2013 CrysAlis171 .NET)
(compiled Feb  1 2013,16:14:44)
;
_computing_molecular_graphics 'Olex2 (Dolomanov et al., 2009)'
_computing_publication_material 'Olex2 (Dolomanov et al., 2009)'
_computing_structure_refinement 'XL (Sheldrick, 2008)'
_diffrn_ambient_temperature 273(8)
_diffrn_detector_area_resol_mean 16.0733
_diffrn_measured_fraction_theta_full 0.997
_diffrn_measured_fraction_theta_max 0.998
_diffrn_measurement_details
;
#__ type_ start__ end____ width___ exp.time_
  1 omega  -20.00   19.00   1.5000   14.0000
omega____ theta____ kappa____ phi______ frames
    -      -19.5055  -99.0000  150.0000 26

#__ type_ start__ end____ width___ exp.time_
  2 omega  -48.00   21.00   1.5000   14.0000
omega____ theta____ kappa____ phi______ frames
    -      -19.5055   38.0000 -180.0000 46

#__ type_ start__ end____ width___ exp.time_
  3 omega   49.00   76.00   1.5000   14.0000
omega____ theta____ kappa____ phi______ frames
    -       22.7867  178.0000  -60.0000 18

#__ type_ start__ end____ width___ exp.time_
  4 omega   -1.00   93.50   1.5000   14.0000
omega____ theta____ kappa____ phi______ frames
    -       22.7867   57.0000   90.0000 63

#__ type_ start__ end____ width___ exp.time_
  5 omega   -1.00   92.00   1.5000   14.0000
omega____ theta____ kappa____ phi______ frames
    -       22.7867   57.0000    0.0000 62

#__ type_ start__ end____ width___ exp.time_
  6 omega  -48.00   46.50   1.5000   14.0000
omega____ theta____ kappa____ phi______ frames
    -       22.7867  -57.0000 -150.0000 63
;
_diffrn_measurement_device_type 'SuperNova, Dual, Cu at zero, Eos'
_diffrn_measurement_method '\w scans'
_diffrn_orient_matrix_UB_11 -0.0656391000
_diffrn_orient_matrix_UB_12 -0.0183634000
_diffrn_orient_matrix_UB_13 -0.0033812000
_diffrn_orient_matrix_UB_21 -0.0197882000
_diffrn_orient_matrix_UB_22 0.0529024000
_diffrn_orient_matrix_UB_23 -0.0230386000
_diffrn_orient_matrix_UB_31 -0.0016872000
_diffrn_orient_matrix_UB_32 -0.0284895000
_diffrn_orient_matrix_UB_33 -0.0472920000
_diffrn_radiation_monochromator mirror
_diffrn_radiation_type MoK\a
_diffrn_radiation_wavelength 0.710
_diffrn_reflns_av_R_equivalents 0.0526
_diffrn_reflns_av_unetI/netI 0.0953
_diffrn_reflns_Laue_measured_fraction_full 0.997
_diffrn_reflns_Laue_measured_fraction_max 0.998
_diffrn_reflns_limit_h_max 13
_diffrn_reflns_limit_h_min -11
_diffrn_reflns_limit_k_max 13
_diffrn_reflns_limit_k_min -13
_diffrn_reflns_limit_l_max 16
_diffrn_reflns_limit_l_min -17
_diffrn_reflns_number 11137
_diffrn_reflns_point_group_measured_fraction_full 0.997
_diffrn_reflns_point_group_measured_fraction_max 0.998
_diffrn_reflns_theta_full 25.214
_diffrn_reflns_theta_max 25.994
_diffrn_reflns_theta_min 3.363
_diffrn_source 'SuperNova (Mo) X-ray Source'
_exptl_absorpt_coefficient_mu 2.019
_exptl_absorpt_correction_T_max 1.00000
_exptl_absorpt_correction_T_min 0.86073
_exptl_absorpt_correction_type multi-scan
_exptl_absorpt_process_details
;
CrysAlisPro, Agilent Technologies,
Version 1.171.36.28 (release 01-02-2013 CrysAlis171 .NET)
(compiled Feb  1 2013,16:14:44)
Empirical absorption correction using spherical harmonics,
 implemented in SCALE3 ABSPACK scaling algorithm.
;
_exptl_crystal_colour 'clear light colourless'
_exptl_crystal_colour_lustre clear
_exptl_crystal_colour_modifier light
_exptl_crystal_colour_primary colourless
_exptl_crystal_density_diffrn 1.708
_exptl_crystal_description block
_exptl_crystal_F_000 824
_exptl_crystal_preparation Luminescent
_exptl_crystal_size_max 0.31
_exptl_crystal_size_mid 0.25
_exptl_crystal_size_min 0.2
_platon_squeeze_details TITL
_refine_diff_density_max 1.534
_refine_diff_density_min -0.974
_refine_diff_density_rms 0.149
_refine_ls_extinction_method none
_refine_ls_goodness_of_fit_ref 1.075
_refine_ls_hydrogen_treatment constr
_refine_ls_matrix_type full
_refine_ls_number_parameters 460
_refine_ls_number_reflns 6309
_refine_ls_number_restraints 6
_refine_ls_restrained_S_all 1.079
_refine_ls_R_factor_all 0.0645
_refine_ls_R_factor_gt 0.0491
_refine_ls_shift/su_max 0.001
_refine_ls_shift/su_mean 0.000
_refine_ls_structure_factor_coef Fsqd
_refine_ls_weighting_details 'w=1/[\s^2^(Fo^2^)+(0.0237P)^2^+0.4490P] where P=(Fo^2^+2Fc^2^)/3'
_refine_ls_weighting_scheme calc
_refine_ls_wR_factor_gt 0.0920
_refine_ls_wR_factor_ref 0.1030
_reflns_Friedel_coverage 0.000
_reflns_number_gt 5192
_reflns_number_total 6309
_reflns_threshold_expression 'I > 2\s(I)'
_cod_data_source_file c8dt01518j2.cif
_cod_data_source_block 1
_cod_depositor_comments 'Adding full bibliography for 7046376.cif.'
_cod_database_code 7046376
_shelx_shelxl_version_number 2018/1
_shelx_space_group_comment
;
The symmetry employed for this shelxl refinement is uniquely defined
by the following loop, which should always be used as a source of
symmetry information in preference to the above space-group names.
They are only intended as comments.
;
_reflns_odcompleteness_completeness 99.79
_reflns_odcompleteness_iscentric 1
_reflns_odcompleteness_theta 26.32
_olex2_refinement_description
;
1. Fixed Uiso
 At 1.2 times of:
  All C(H) groups
2. Uiso/Uaniso restraints and constraints
Uanis(C4) \\sim Ueq: with sigma of 0.005 and sigma for terminal atoms of 0.01
3.a Aromatic/amide H refined with riding coordinates:
 C3(H3), C4(H4), C5(H5), C7(H7), C8(H8), C9(H9), C10(H10), C12(H12), C14(H14),
 C15(H15), C16(H16), C20(H20), C21(H21), C22(H22), C24(H24), C25(H25), C26(H26),
  C27(H27), C29(H29), C31(H31), C32(H32), C33(H33)
;
_olex2_submission_special_instructions 'No special instructions were received'

loop_
_space_group_symop_operation_xyz
'x, y, z'
'-x, -y, -z'

loop_
_atom_site_label
_atom_site_type_symbol
_atom_site_fract_x
_atom_site_fract_y
_atom_site_fract_z
_atom_site_U_iso_or_equiv
_atom_site_adp_type
_atom_site_occupancy
_atom_site_site_symmetry_order
_atom_site_calc_flag
_atom_site_refinement_flags_posn
_atom_site_refinement_flags_adp
Eu1 Eu 0.43109(3) 0.48487(3) 1.35274(2) 0.02010(10) Uani 1 1 d . .
O1 O 0.2069(4) 0.5466(4) 1.2804(3) 0.0381(11) Uani 1 1 d . .
O2 O 0.3609(4) 0.5839(4) 1.1990(3) 0.0330(11) Uani 1 1 d . .
O3 O -0.3591(4) 0.5460(4) 0.4998(3) 0.0277(10) Uani 1 1 d . .
O4 O -0.3560(4) 0.5646(4) 0.3421(3) 0.0297(10) Uani 1 1 d . .
O5 O 0.3030(4) 0.3087(4) 1.2663(3) 0.0389(11) Uani 1 1 d . .
O6 O 0.4782(4) 0.3565(4) 1.2115(3) 0.0328(10) Uani 1 1 d . .
O7 O 0.4550(5) -0.3231(4) 0.5807(3) 0.0389(12) Uani 1 1 d . .
O8 O 0.4184(4) -0.3125(3) 0.4147(3) 0.0280(10) Uani 1 1 d . .
N1 N 0.1149(5) 0.6684(5) 0.8519(3) 0.0363(14) Uani 1 1 d . .
N2 N 0.0853(5) 0.6700(5) 0.6918(3) 0.0303(12) Uani 1 1 d . .
N3 N 0.4013(6) 0.1072(5) 0.8819(3) 0.0354(13) Uani 1 1 d . .
N4 N 0.4028(6) 0.0751(4) 0.7269(3) 0.0333(13) Uani 1 1 d . .
C1 C 0.2445(6) 0.5839(5) 1.2058(4) 0.0283(14) Uani 1 1 d . .
C2 C 0.1480(6) 0.6286(6) 1.1211(4) 0.0306(15) Uani 1 1 d . .
C3 C 0.0364(8) 0.6735(8) 1.1371(5) 0.066(3) Uani 1 1 d . .
H3 H 0.016548 0.671710 1.199726 0.080 Uiso 1 1 calc R .
C4 C -0.0484(9) 0.7222(8) 1.0599(6) 0.072(3) Uani 1 1 d . U
H4 H -0.123397 0.755466 1.071356 0.086 Uiso 1 1 calc R .
C5 C -0.0207(8) 0.7210(9) 0.9660(5) 0.073(3) Uani 1 1 d . .
H5 H -0.076755 0.753403 0.913972 0.087 Uiso 1 1 calc R .
C6 C 0.0894(6) 0.6719(6) 0.9504(4) 0.0364(17) Uani 1 1 d . .
C7 C 0.1752(6) 0.6268(6) 1.0266(4) 0.0327(15) Uani 1 1 d . .
H7 H 0.251127 0.595349 1.015217 0.039 Uiso 1 1 calc R .
C8 C 0.2349(7) 0.6716(7) 0.8279(5) 0.046(2) Uani 1 1 d . .
H8 H 0.314066 0.673487 0.872661 0.055 Uiso 1 1 calc R .
C9 C 0.2175(6) 0.6715(7) 0.7284(5) 0.0406(18) Uani 1 1 d . .
H9 H 0.281648 0.672320 0.691349 0.049 Uiso 1 1 calc R .
C10 C 0.0253(6) 0.6690(6) 0.7687(4) 0.0317(15) Uani 1 1 d . .
H10 H -0.063535 0.668713 0.764365 0.038 Uiso 1 1 calc R .
C11 C 0.0205(6) 0.6709(6) 0.5903(4) 0.0294(15) Uani 1 1 d . .
C12 C -0.1001(6) 0.6177(5) 0.5606(4) 0.0255(13) Uani 1 1 d . .
H12 H -0.138717 0.578869 0.605656 0.031 Uiso 1 1 calc R .
C13 C -0.1646(6) 0.6224(5) 0.4621(4) 0.0251(13) Uani 1 1 d . .
C14 C -0.1049(7) 0.6779(6) 0.3947(4) 0.0397(17) Uani 1 1 d . .
H14 H -0.147419 0.680243 0.328604 0.048 Uiso 1 1 calc R .
C15 C 0.0183(7) 0.7300(8) 0.4264(5) 0.058(2) Uani 1 1 d . .
H15 H 0.059409 0.765376 0.381006 0.069 Uiso 1 1 calc R .
C16 C 0.0807(7) 0.7298(7) 0.5252(5) 0.049(2) Uani 1 1 d . .
H16 H 0.161400 0.768362 0.547381 0.059 Uiso 1 1 calc R .
C17 C -0.3007(6) 0.5739(5) 0.4318(4) 0.0208(12) Uani 1 1 d . .
C18 C 0.3806(6) 0.2905(6) 1.2091(4) 0.0288(15) Uani 1 1 d . .
C19 C 0.3528(6) 0.1861(6) 1.1356(4) 0.0289(14) Uani 1 1 d . .
C20 C 0.2822(7) 0.0882(6) 1.1524(5) 0.0444(18) Uani 1 1 d . .
H20 H 0.252679 0.085811 1.211323 0.053 Uiso 1 1 calc R .
C21 C 0.2537(9) -0.0073(7) 1.0833(5) 0.058(2) Uani 1 1 d . .
H21 H 0.207690 -0.074090 1.096584 0.070 Uiso 1 1 calc R .
C22 C 0.2948(8) -0.0018(6) 0.9939(5) 0.052(2) Uani 1 1 d . .
H22 H 0.275460 -0.064699 0.946398 0.063 Uiso 1 1 calc R .
C23 C 0.3634(7) 0.0962(6) 0.9765(4) 0.0339(15) Uani 1 1 d . .
C24 C 0.3955(6) 0.1903(6) 1.0459(4) 0.0329(15) Uani 1 1 d . .
H24 H 0.444615 0.255456 1.033465 0.039 Uiso 1 1 calc R .
C25 C 0.4715(9) 0.1994(7) 0.8538(5) 0.061(3) Uani 1 1 d . .
H25 H 0.511711 0.263851 0.894455 0.073 Uiso 1 1 calc R .
C26 C 0.4711(9) 0.1792(6) 0.7568(5) 0.056(2) Uani 1 1 d . .
H26 H 0.510272 0.227345 0.717608 0.067 Uiso 1 1 calc R .
C27 C 0.3607(7) 0.0323(6) 0.8026(4) 0.0360(16) Uani 1 1 d . .
H27 H 0.311318 -0.037774 0.800900 0.043 Uiso 1 1 calc R .
C28 C 0.3734(6) 0.0212(5) 0.6278(4) 0.0276(14) Uani 1 1 d . .
C29 C 0.4095(6) -0.0910(5) 0.6118(4) 0.0264(14) Uani 1 1 d . .
H29 H 0.451052 -0.132313 0.664965 0.032 Uiso 1 1 calc R .
C30 C 0.3842(6) -0.1445(5) 0.5155(4) 0.0240(13) Uani 1 1 d . .
C31 C 0.3202(6) -0.0817(6) 0.4376(4) 0.0317(15) Uani 1 1 d . .
H31 H 0.301787 -0.116156 0.373242 0.038 Uiso 1 1 calc R .
C32 C 0.2836(7) 0.0319(6) 0.4554(5) 0.0436(18) Uani 1 1 d . .
H32 H 0.240752 0.073918 0.403083 0.052 Uiso 1 1 calc R .
C33 C 0.3109(8) 0.0835(6) 0.5514(5) 0.0439(19) Uani 1 1 d . .
H33 H 0.286752 0.160121 0.563550 0.053 Uiso 1 1 calc R .
C34 C 0.4239(6) -0.2695(5) 0.5017(4) 0.0262(14) Uani 1 1 d . .
O9 O 0.0828(10) -0.0768(7) 0.7747(7) 0.140(4) Uani 1 1 d . .
O10 O 0.1187(8) 0.1074(7) 0.7599(6) 0.103(2) Uani 1 1 d . .
O11 O -0.0748(8) 0.0390(10) 0.7427(6) 0.141(4) Uani 1 1 d . .
N5 N 0.0416(9) 0.0199(10) 0.7573(6) 0.082(3) Uani 1 1 d . .

loop_
_atom_site_aniso_label
_atom_site_aniso_U_11
_atom_site_aniso_U_22
_atom_site_aniso_U_33
_atom_site_aniso_U_23
_atom_site_aniso_U_13
_atom_site_aniso_U_12
Eu1 0.02311(17) 0.02299(18) 0.01340(15) -0.00048(12) 0.00238(11) 0.00099(12)
O1 0.037(3) 0.051(3) 0.027(2) 0.014(2) 0.003(2) 0.005(2)
O2 0.026(3) 0.046(3) 0.026(2) 0.010(2) 0.0005(18) 0.004(2)
O3 0.021(2) 0.041(3) 0.021(2) 0.0039(19) 0.0069(17) -0.007(2)
O4 0.028(2) 0.043(3) 0.016(2) -0.0015(19) 0.0002(17) -0.001(2)
O5 0.036(3) 0.044(3) 0.034(2) -0.022(2) 0.011(2) -0.013(2)
O6 0.033(3) 0.038(3) 0.026(2) -0.009(2) 0.0065(19) -0.005(2)
O7 0.066(3) 0.030(3) 0.018(2) -0.0014(19) 0.001(2) 0.015(2)
O8 0.041(3) 0.024(2) 0.020(2) -0.0020(18) 0.0080(19) 0.006(2)
N1 0.031(3) 0.054(4) 0.024(3) 0.005(3) 0.003(2) 0.009(3)
N2 0.017(3) 0.048(4) 0.022(3) 0.000(2) -0.001(2) -0.005(2)
N3 0.051(4) 0.033(3) 0.022(3) -0.003(2) 0.010(3) -0.005(3)
N4 0.053(4) 0.022(3) 0.025(3) -0.010(2) 0.013(3) -0.003(3)
C1 0.026(4) 0.027(3) 0.027(3) -0.003(3) -0.004(3) -0.004(3)
C2 0.028(4) 0.037(4) 0.023(3) 0.001(3) -0.004(3) 0.006(3)
C3 0.063(6) 0.116(8) 0.026(4) 0.011(4) 0.012(4) 0.040(6)
C4 0.064(4) 0.095(5) 0.058(4) 0.002(4) 0.014(3) 0.029(4)
C5 0.056(6) 0.138(9) 0.026(4) 0.014(5) -0.001(4) 0.061(6)
C6 0.036(4) 0.051(5) 0.022(3) 0.001(3) 0.004(3) 0.015(4)
C7 0.030(4) 0.041(4) 0.025(3) 0.001(3) 0.000(3) 0.003(3)
C8 0.027(4) 0.073(6) 0.035(4) -0.001(4) 0.000(3) 0.012(4)
C9 0.018(3) 0.068(5) 0.035(4) 0.004(4) 0.004(3) 0.006(3)
C10 0.023(3) 0.048(4) 0.022(3) 0.008(3) -0.002(3) 0.001(3)
C11 0.021(3) 0.048(4) 0.020(3) 0.007(3) 0.004(3) 0.002(3)
C12 0.026(3) 0.029(3) 0.022(3) 0.003(3) 0.006(3) -0.004(3)
C13 0.020(3) 0.031(4) 0.024(3) 0.001(3) 0.003(2) 0.004(3)
C14 0.038(4) 0.062(5) 0.018(3) 0.003(3) 0.006(3) -0.013(4)
C15 0.039(4) 0.097(7) 0.033(4) 0.015(4) 0.001(3) -0.033(4)
C16 0.027(4) 0.078(6) 0.041(4) 0.010(4) 0.007(3) -0.024(4)
C17 0.021(3) 0.015(3) 0.025(3) -0.002(2) 0.004(2) 0.000(2)
C18 0.030(4) 0.037(4) 0.020(3) 0.000(3) 0.006(3) 0.009(3)
C19 0.034(4) 0.030(4) 0.019(3) -0.007(3) 0.000(3) 0.005(3)
C20 0.060(5) 0.040(4) 0.034(4) -0.007(3) 0.014(4) -0.005(4)
C21 0.095(7) 0.042(5) 0.040(4) -0.001(4) 0.028(4) -0.024(5)
C22 0.088(7) 0.029(4) 0.038(4) -0.021(3) 0.019(4) -0.026(4)
C23 0.042(4) 0.033(4) 0.026(3) -0.011(3) 0.009(3) 0.001(3)
C24 0.038(4) 0.033(4) 0.028(3) 0.003(3) 0.007(3) -0.002(3)
C25 0.105(8) 0.036(4) 0.043(4) -0.015(4) 0.032(5) -0.039(5)
C26 0.096(7) 0.034(4) 0.040(4) -0.009(3) 0.029(4) -0.026(4)
C27 0.046(4) 0.033(4) 0.030(3) -0.008(3) 0.015(3) -0.006(3)
C28 0.041(4) 0.020(3) 0.024(3) -0.004(3) 0.013(3) -0.001(3)
C29 0.032(4) 0.025(3) 0.024(3) 0.003(3) 0.012(3) -0.003(3)
C30 0.028(3) 0.020(3) 0.026(3) -0.001(3) 0.010(3) 0.000(3)
C31 0.040(4) 0.033(4) 0.021(3) 0.002(3) 0.004(3) 0.005(3)
C32 0.059(5) 0.031(4) 0.040(4) 0.008(3) 0.005(4) 0.013(4)
C33 0.072(6) 0.022(4) 0.041(4) -0.002(3) 0.020(4) 0.012(4)
C34 0.030(4) 0.027(3) 0.021(3) -0.001(3) 0.005(3) -0.003(3)
O9 0.158(9) 0.048(5) 0.192(9) 0.013(6) -0.008(7) -0.017(5)
O10 0.079(6) 0.098(6) 0.135(6) 0.021(5) 0.028(5) 0.006(5)
O11 0.064(6) 0.224(11) 0.128(7) 0.034(7) 0.006(5) -0.026(7)
N5 0.053(6) 0.117(9) 0.071(5) 0.010(6) 0.008(4) -0.025(6)

loop_
_atom_type_symbol
_atom_type_description
_atom_type_scat_dispersion_real
_atom_type_scat_dispersion_imag
_atom_type_scat_source
C C 0.0033 0.0016 'International Tables Vol C Tables 4.2.6.8 and 6.1.1.4'
H H 0.0000 0.0000 'International Tables Vol C Tables 4.2.6.8 and 6.1.1.4'
Eu Eu -0.1578 3.6682 'International Tables Vol C Tables 4.2.6.8 and 6.1.1.4'
N N 0.0061 0.0033 'International Tables Vol C Tables 4.2.6.8 and 6.1.1.4'
O O 0.0106 0.0060 'International Tables Vol C Tables 4.2.6.8 and 6.1.1.4'

loop_
_geom_angle_atom_site_label_1
_geom_angle_atom_site_label_2
_geom_angle_atom_site_label_3
_geom_angle
_geom_angle_site_symmetry_1
_geom_angle_site_symmetry_3
O1 Eu1 O6 101.47(14) . .
O2 Eu1 O1 52.79(13) . .
O2 Eu1 O5 86.41(15) . .
O2 Eu1 O6 71.55(14) . .
O3 Eu1 O1 87.24(13) 2_567 .
O3 Eu1 O2 138.33(13) 2_567 .
O3 Eu1 O4 125.79(13) 2_567 1_656
O3 Eu1 O5 92.00(14) 2_567 .
O3 Eu1 O6 136.20(15) 2_567 .
O3 Eu1 O8 79.09(13) 2_567 1_566
O4 Eu1 O1 132.19(14) 1_656 .
O4 Eu1 O2 83.70(13) 1_656 .
O4 Eu1 O5 130.56(13) 1_656 .
O4 Eu1 O6 78.68(14) 1_656 .
O5 Eu1 O1 71.76(15) . .
O5 Eu1 O6 52.33(14) . .
O7 Eu1 O1 142.22(17) 2_657 .
O7 Eu1 O2 142.80(13) 2_657 .
O7 Eu1 O3 75.51(14) 2_657 2_567
O7 Eu1 O4 83.99(16) 2_657 1_656
O7 Eu1 O5 75.48(16) 2_657 .
O7 Eu1 O6 71.66(13) 2_657 .
O7 Eu1 O8 133.23(14) 2_657 1_566
O8 Eu1 O1 73.34(15) 1_566 .
O8 Eu1 O2 78.39(13) 1_566 .
O8 Eu1 O4 79.94(14) 1_566 1_656
O8 Eu1 O5 144.31(15) 1_566 .
O8 Eu1 O6 144.63(13) 1_566 .
C1 O1 Eu1 90.6(4) . .
C1 O2 Eu1 94.4(3) . .
Eu1 O3 Eu1 104.29(14) 2_567 1_454
C17 O3 Eu1 168.3(4) . 2_567
C17 O3 Eu1 87.1(3) . 1_454
C17 O4 Eu1 101.2(3) . 1_454
C18 O5 Eu1 93.3(4) . .
C18 O6 Eu1 92.0(3) . .
C34 O7 Eu1 142.3(4) . 2_657
C34 O8 Eu1 130.8(4) . 1_544
C8 N1 C6 126.2(5) . .
C10 N1 C6 125.0(5) . .
C10 N1 C8 108.7(5) . .
C9 N2 C11 126.9(5) . .
C10 N2 C9 108.7(5) . .
C10 N2 C11 124.4(5) . .
C25 N3 C23 127.5(6) . .
C27 N3 C23 124.2(6) . .
C27 N3 C25 108.0(5) . .
C26 N4 C28 126.3(5) . .
C27 N4 C26 109.5(5) . .
C27 N4 C28 124.2(6) . .
O1 C1 Eu1 62.9(3) . .
O1 C1 C2 119.8(6) . .
O2 C1 Eu1 59.3(3) . .
O2 C1 O1 122.0(5) . .
O2 C1 C2 118.2(5) . .
C2 C1 Eu1 174.9(4) . .
C3 C2 C1 120.3(5) . .
C3 C2 C7 120.1(6) . .
C7 C2 C1 119.6(5) . .
C2 C3 C4 120.0(6) . .
C5 C4 C3 119.8(7) . .
C6 C5 C4 119.3(6) . .
C5 C6 N1 118.6(5) . .
C5 C6 C7 121.3(6) . .
C7 C6 N1 120.1(5) . .
C6 C7 C2 119.5(6) . .
C9 C8 N1 107.9(6) . .
C8 C9 N2 106.5(5) . .
N1 C10 N2 108.2(5) . .
C12 C11 N2 119.5(5) . .
C12 C11 C16 121.8(6) . .
C16 C11 N2 118.6(6) . .
C11 C12 C13 119.2(5) . .
C12 C13 C17 119.2(5) . .
C14 C13 C12 120.0(6) . .
C14 C13 C17 120.7(5) . .
C15 C14 C13 119.6(6) . .
C16 C15 C14 120.5(6) . .
C15 C16 C11 118.7(7) . .
O3 C17 Eu1 67.4(3) . 1_454
O3 C17 C13 118.0(5) . .
O4 C17 Eu1 54.2(3) . 1_454
O4 C17 O3 121.5(5) . .
O4 C17 C13 120.4(5) . .
C13 C17 Eu1 174.5(4) . 1_454
O5 C18 Eu1 60.3(3) . .
O5 C18 C19 118.4(6) . .
O6 C18 Eu1 62.1(3) . .
O6 C18 O5 122.4(6) . .
O6 C18 C19 119.2(5) . .
C19 C18 Eu1 178.4(4) . .
C20 C19 C18 121.3(5) . .
C20 C19 C24 119.1(6) . .
C24 C19 C18 119.5(6) . .
C19 C20 C21 121.4(6) . .
C20 C21 C22 119.1(7) . .
C23 C22 C21 119.5(6) . .
C22 C23 N3 120.8(6) . .
C22 C23 C24 121.8(6) . .
C24 C23 N3 117.4(6) . .
C23 C24 C19 119.0(6) . .
C26 C25 N3 107.4(7) . .
C25 C26 N4 107.0(6) . .
N4 C27 N3 108.1(6) . .
C29 C28 N4 119.3(5) . .
C29 C28 C33 121.2(5) . .
C33 C28 N4 119.5(5) . .
C28 C29 C30 120.3(5) . .
C29 C30 C34 118.4(5) . .
C31 C30 C29 118.7(5) . .
C31 C30 C34 122.9(5) . .
C32 C31 C30 120.1(6) . .
C31 C32 C33 120.0(6) . .
C28 C33 C32 119.6(6) . .
O7 C34 C30 115.0(5) . .
O8 C34 O7 126.2(5) . .
O8 C34 C30 118.7(5) . .
O9 N5 O10 119.9(10) . .
O9 N5 O11 122.8(11) . .
O11 N5 O10 117.1(11) . .

loop_
_geom_bond_atom_site_label_1
_geom_bond_atom_site_label_2
_geom_bond_distance
_geom_bond_site_symmetry_2
Eu1 O1 2.514(4) .
Eu1 O2 2.436(4) .
Eu1 O3 2.351(3) 2_567
Eu1 O4 2.433(4) 1_656
Eu1 O5 2.476(4) .
Eu1 O6 2.515(4) .
Eu1 O7 2.347(4) 2_657
Eu1 O8 2.426(4) 1_566
O1 C1 1.262(7) .
O2 C1 1.255(7) .
O3 C17 1.270(6) .
O4 C17 1.251(6) .
O5 C18 1.266(6) .
O6 C18 1.245(7) .
O7 C34 1.262(6) .
O8 C34 1.260(6) .
N1 C6 1.437(7) .
N1 C8 1.378(8) .
N1 C10 1.328(7) .
N2 C9 1.384(8) .
N2 C10 1.343(7) .
N2 C11 1.425(7) .
N3 C23 1.451(7) .
N3 C25 1.375(8) .
N3 C27 1.337(8) .
N4 C26 1.359(9) .
N4 C27 1.322(7) .
N4 C28 1.436(7) .
C1 C2 1.505(8) .
C2 C3 1.358(9) .
C2 C7 1.389(8) .
C3 C4 1.392(10) .
C4 C5 1.385(9) .
C5 C6 1.361(9) .
C6 C7 1.370(8) .
C8 C9 1.346(8) .
C11 C12 1.365(8) .
C11 C16 1.385(8) .
C12 C13 1.392(7) .
C13 C14 1.388(8) .
C13 C17 1.490(8) .
C14 C15 1.387(9) .
C15 C16 1.384(9) .
C18 C19 1.497(8) .
C19 C20 1.369(9) .
C19 C24 1.403(8) .
C20 C21 1.386(9) .
C21 C22 1.393(9) .
C22 C23 1.362(9) .
C23 C24 1.380(8) .
C25 C26 1.344(9) .
C28 C29 1.360(8) .
C28 C33 1.364(8) .
C29 C30 1.400(8) .
C30 C31 1.387(8) .
C30 C34 1.505(8) .
C31 C32 1.382(8) .
C32 C33 1.388(9) .
O9 N5 1.208(11) .
O10 N5 1.254(10) .
O11 N5 1.236(10) .

loop_
_platon_squeeze_void_nr
_platon_squeeze_void_average_x
_platon_squeeze_void_average_y
_platon_squeeze_void_average_z
_platon_squeeze_void_volume
_platon_squeeze_void_count_electrons
_platon_squeeze_void_content
1 0.000 0.000 0.500 19 2 ' '
2 0.500 0.500 1.000 67 15 ' '
